data_9013430
loop_
_publ_author_name
'Yusupov, R. G.'
'Stanley, C. J.'
'Welch, M. D.'
'Spratt, J.'
'Cressey, G.'
'Rumsey, M. S.'
'Seltmann, R.'
'Igamberdiev, E.'

_publ_section_title
;Mavlyanovite, Mn5Si3: a new mineral species from a lamproite diatreme,
 Chatkal Ridge, Uzbekistan Locality: Chatkal Ridge, Uzbekistan
;
_journal_name_full 'Mineralogical Magazine'
_journal_page_first 43
_journal_page_last 50
_journal_paper_doi 10.1180/minmag.2009.073.1.43
_journal_volume 73
_journal_year 2009
_chemical_compound_source 'Chatkal Ridge, Uzbekistan'
_chemical_formula_sum 'Mn5 Si3'
_chemical_name_mineral Mavlyanovite
_space_group_IT_number 193
_symmetry_space_group_name_Hall '-P 6c 2'
_symmetry_space_group_name_H-M 'P 63/m c m'
_cell_angle_alpha 90
_cell_angle_beta 90
_cell_angle_gamma 120
_cell_length_a 6.8971
_cell_length_b 6.8971
_cell_length_c 4.8075
_cell_formula_units_Z 2
_cell_volume 198.054
_database_code_amcsd 0014586
_exptl_crystal_density_diffrn 6.019
_cod_database_code 9013430

loop_
_space_group_symop_operation_xyz
x,y,z
-x,-x+y,z
x,x-y,-z
-x+y,-x,1/2-z
x-y,x,1/2+z
-y,-x,1/2+z
y,x,1/2-z
y,-x+y,-z
-y,x-y,z
x-y,-y,z
-x+y,y,-z
x,y,1/2-z
-x,-y,1/2+z
x,x-y,1/2+z
-x,-x+y,1/2-z
x-y,x,-z
-x+y,-x,z
y,x,z
-y,-x,-z
-y,x-y,1/2-z
y,-x+y,1/2+z
-x+y,y,1/2+z
x-y,-y,1/2-z
-x,-y,-z

loop_
_atom_site_aniso_label
_atom_site_aniso_U_11
_atom_site_aniso_U_22
_atom_site_aniso_U_33
_atom_site_aniso_U_12
_atom_site_aniso_U_13
_atom_site_aniso_U_23
Mn1 0.00600 0.00600 0.00380 0.00300 0.00000 0.00000
Mn2 0.00710 0.00540 0.00890 0.00270 0.00000 0.00000
Si 0.00570 0.00460 0.00910 0.00230 0.00000 0.00000

loop_
_atom_site_label
_atom_site_fract_x
_atom_site_fract_y
_atom_site_fract_z
_atom_site_U_iso_or_equiv
Mn1 0.33333 0.66667 0.00000 0.00530
Mn2 0.23459 0.00000 0.25000 0.00730
Si 0.59779 0.00000 0.25000 0.00660

loop_
_cod_related_entry_id
_cod_related_entry_database
_cod_related_entry_code
1 AMCSD 0014586
